data_2214395
loop_
_publ_author_name
'Song, Ah-Ran'
'Hwang, In-Chul'
'Ha, Kwang'

_publ_section_title
Dichlorido-1\k^2^Cl-\m-[(1,2,5,6-\h:3,4,7,8-\h)-1,3,5,7-cyclooctatetraene]dimethyl-2\k^2^<i>C</i>-diplatinum(II)
_journal_coeditor_code SK3133
_journal_issue 7
_journal_name_full 'Acta Crystallographica Section E'
_journal_page_first m1878
_journal_page_last m1878
_journal_paper_doi 10.1107/S1600536807028036
_journal_volume 63
_journal_year 2007
_chemical_formula_iupac '[Pt2 (C H3)2 Cl2 (C8 H8)]'
_chemical_formula_moiety 'C10 H14 Cl2 Pt2'
_chemical_formula_sum 'C10 H14 Cl2 Pt2'
_chemical_formula_weight 595.29
_chemical_name_systematic
;
Dichlorido-1\k^2^Cl-\m-[(1,2,5,6-\h:3,4,7,8-\h)-1,3,5,7-
cyclooctatetraene]dimethyl-2\k^2^C-diplatinum(II)
;
_space_group_IT_number 62
_symmetry_cell_setting orthorhombic
_symmetry_space_group_name_Hall '-P 2ac 2n'
_symmetry_space_group_name_H-M 'P n m a'
_atom_sites_solution_hydrogens geom
_atom_sites_solution_primary direct
_atom_sites_solution_secondary difmap
_cell_angle_alpha 90.00
_cell_angle_beta 90.00
_cell_angle_gamma 90.00
_cell_formula_units_Z 4
_cell_length_a 7.8478(8)
_cell_length_b 10.3924(10)
_cell_length_c 15.4582(16)
_cell_measurement_reflns_used 1985
_cell_measurement_temperature 293(2)
_cell_measurement_theta_max 25.009
_cell_measurement_theta_min 2.362
_cell_volume 1260.7(2)
_computing_cell_refinement SMART
_computing_data_collection 'SMART (Bruker, 2000)'
_computing_data_reduction 'SAINT (Bruker, 2000)'
_computing_molecular_graphics 'PLATON (Spek, 2003)'
_computing_publication_material SHELXL97
_computing_structure_refinement 'SHELXL97 (Sheldrick, 1997)'
_computing_structure_solution 'SHELXS97 (Sheldrick, 1997)'
_diffrn_ambient_temperature 293(2)
_diffrn_measured_fraction_theta_full 0.996
_diffrn_measured_fraction_theta_max 0.996
_diffrn_measurement_device_type 'Bruker SMART 1000 CCD'
_diffrn_measurement_method '\f and \w'
_diffrn_radiation_monochromator graphite
_diffrn_radiation_source 'fine-focus sealed tube'
_diffrn_radiation_type 'Mo K\a'
_diffrn_radiation_wavelength 0.71073
_diffrn_reflns_av_R_equivalents 0.0496
_diffrn_reflns_av_sigmaI/netI 0.0405
_diffrn_reflns_limit_h_max 9
_diffrn_reflns_limit_h_min -7
_diffrn_reflns_limit_k_max 12
_diffrn_reflns_limit_k_min -12
_diffrn_reflns_limit_l_max 17
_diffrn_reflns_limit_l_min -19
_diffrn_reflns_number 7010
_diffrn_reflns_theta_full 26.39
_diffrn_reflns_theta_max 26.39
_diffrn_reflns_theta_min 2.36
_diffrn_standards_decay_% 0
_diffrn_standards_interval_count 0
_diffrn_standards_interval_time 0
_diffrn_standards_number 0
_exptl_absorpt_coefficient_mu 22.552
_exptl_absorpt_correction_T_max 1.000000
_exptl_absorpt_correction_T_min 0.573676
_exptl_absorpt_correction_type multi-scan
_exptl_absorpt_process_details '(SADABS; Bruker, 2000)'
_exptl_crystal_colour orange
_exptl_crystal_density_diffrn 3.136
_exptl_crystal_density_method 'not measured'
_exptl_crystal_description needle
_exptl_crystal_F_000 1056
_exptl_crystal_size_max 0.25
_exptl_crystal_size_mid 0.12
_exptl_crystal_size_min 0.10
_refine_diff_density_max 1.773
_refine_diff_density_min -1.945
_refine_ls_extinction_method none
_refine_ls_goodness_of_fit_ref 1.203
_refine_ls_hydrogen_treatment constr
_refine_ls_matrix_type full
_refine_ls_number_parameters 70
_refine_ls_number_reflns 1363
_refine_ls_number_restraints 0
_refine_ls_restrained_S_all 1.203
_refine_ls_R_factor_all 0.0648
_refine_ls_R_factor_gt 0.0576
_refine_ls_shift/su_max 0.000
_refine_ls_shift/su_mean 0.000
_refine_ls_structure_factor_coef Fsqd
_refine_ls_weighting_details 'calc w=1/[\s^2^(Fo^2^)+(0.0633P)^2^+15.8923P] where P=(Fo^2^+2Fc^2^)/3'
_refine_ls_weighting_scheme calc
_refine_ls_wR_factor_gt 0.1407
_refine_ls_wR_factor_ref 0.1445
_reflns_number_gt 1226
_reflns_number_total 1363
_reflns_threshold_expression I>2sigma(I)
_cod_data_source_file sk3133.cif
_cod_data_source_block I
_cod_depositor_comments
;
The following automatic conversions were performed:
'_symmetry_cell_setting' value 'Orthorhombic' changed to 'orthorhombic'
according to '/home/saulius/struct/CIF-dictionaries/cif_core.dic'
dictionary named 'cif_core.dic' version 2.4.1 from
2010-06-29.

'_exptl_absorpt_correction_type' value 'Multi-scan' changed
to 'multi-scan' according to
'/home/saulius/struct/CIF-dictionaries/cif_core.dic' dictionary named
'cif_core.dic' version 2.4.1 from 2010-06-29.

Automatic conversion script
Id: cif_fix_enum 1527 2010-12-29 10:47:43Z saulius 

The following automatic conversions were performed:

'_symmetry_cell_setting' value 'Orthorhombic' changed to
'orthorhombic' according to
/home/saulius/struct/CIF-dictionaries/cif_core.dic dictionary named
'cif_core.dic' version 2.4.1 from
2010-06-29.

'_exptl_absorpt_correction_type' value 'Multi-scan'
changed to 'multi-scan' according to
/home/saulius/struct/CIF-dictionaries/cif_core.dic dictionary named
'cif_core.dic' version 2.4.1 from 2010-06-29.

Automatic conversion script
Id: cif_fix_values 1715 2011-07-08 13:25:40Z adriana 
;
_cod_database_code 2214395
_cod_database_fobs_code 2214395

loop_
_symmetry_equiv_pos_as_xyz
'x, y, z'
'-x+1/2, -y, z+1/2'
'-x, y+1/2, -z'
'x+1/2, -y+1/2, -z+1/2'
'-x, -y, -z'
'x-1/2, y, -z-1/2'
'x, -y-1/2, z'
'-x-1/2, y-1/2, z-1/2'

loop_
_atom_site_type_symbol
_atom_site_label
_atom_site_fract_x
_atom_site_fract_y
_atom_site_fract_z
_atom_site_U_iso_or_equiv
_atom_site_adp_type
_atom_site_calc_flag
_atom_site_refinement_flags
_atom_site_occupancy
Pt Pt1 0.82988(12) 0.7500 -0.11111(6) 0.0463(3) Uani d S 1
Pt Pt2 0.43629(11) 0.7500 0.06729(6) 0.0388(3) Uani d S 1
Cl Cl1 1.0022(6) 0.5927(5) -0.1916(3) 0.0579(11) Uani d . 1
C C1 0.624(2) 0.6080(14) -0.0752(12) 0.045(4) Uani d . 1
H H1 0.6470 0.5587 -0.1240 0.054 Uiso calc R 1
C C2 0.738(2) 0.6098(16) -0.0088(11) 0.051(4) Uani d . 1
H H2 0.8374 0.5611 -0.0135 0.061 Uiso calc R 1
C C3 0.7102(19) 0.6866(15) 0.0704(10) 0.044(4) Uani d . 1
H H3 0.6917 0.6437 0.1224 0.053 Uiso calc R 1
C C4 0.4650(18) 0.6831(16) -0.0708(9) 0.041(4) Uani d . 1
H H4 0.3615 0.6397 -0.0680 0.049 Uiso calc R 1
C C5 0.157(2) 0.7500 0.0657(12) 0.026(4) Uani d S 1
H H5A 0.1171 0.7500 0.0069 0.039 Uiso calc SR 1
H H5B 0.1152 0.8254 0.0947 0.039 Uiso calc PR 1
C C6 0.410(2) 0.7500 0.2049(12) 0.036(5) Uani d S 1
H H6A 0.5209 0.7500 0.2312 0.054 Uiso calc SR 1
H H6B 0.3487 0.6746 0.2227 0.054 Uiso calc PR 1

loop_
_atom_site_aniso_label
_atom_site_aniso_U_11
_atom_site_aniso_U_22
_atom_site_aniso_U_33
_atom_site_aniso_U_12
_atom_site_aniso_U_13
_atom_site_aniso_U_23
Pt1 0.0460(6) 0.0553(6) 0.0377(6) 0.000 0.0031(4) 0.000
Pt2 0.0409(5) 0.0423(5) 0.0331(5) 0.000 0.0005(4) 0.000
Cl1 0.060(3) 0.070(3) 0.043(3) 0.016(2) 0.0070(19) -0.001(2)
C1 0.060(10) 0.025(7) 0.049(11) 0.000(7) 0.016(8) -0.004(7)
C2 0.060(10) 0.047(9) 0.045(10) 0.005(8) 0.011(8) 0.008(8)
C3 0.048(9) 0.045(8) 0.038(9) 0.014(7) 0.006(7) 0.013(7)
C4 0.034(7) 0.063(9) 0.027(8) -0.007(7) 0.003(6) -0.003(7)
C5 0.022(9) 0.035(10) 0.020(10) 0.000 -0.006(7) 0.000
C6 0.029(10) 0.063(13) 0.015(10) 0.000 -0.009(8) 0.000

loop_
_atom_type_symbol
_atom_type_description
_atom_type_scat_dispersion_real
_atom_type_scat_dispersion_imag
_atom_type_scat_source
C C 0.0033 0.0016 'International Tables Vol C Tables 4.2.6.8 and 6.1.1.4'
H H 0.0000 0.0000 'International Tables Vol C Tables 4.2.6.8 and 6.1.1.4'
Cl Cl 0.1484 0.1585 'International Tables Vol C Tables 4.2.6.8 and 6.1.1.4'
Pt Pt -1.7033 8.3905 'International Tables Vol C Tables 4.2.6.8 and 6.1.1.4'

loop_
_geom_angle_atom_site_label_1
_geom_angle_atom_site_label_2
_geom_angle_atom_site_label_3
_geom_angle_site_symmetry_1
_geom_angle_site_symmetry_3
_geom_angle
_geom_angle_publ_flag
C1 Pt1 C1 . 7_575 81.7(8) ?
C1 Pt1 C2 . 7_575 91.3(6) ?
C1 Pt1 C2 7_575 7_575 35.1(6) ?
C1 Pt1 C2 . . 35.1(6) ?
C1 Pt1 C2 7_575 . 91.3(6) ?
C2 Pt1 C2 7_575 . 80.0(9) ?
C1 Pt1 Cl1 . . 94.8(4) ?
C1 Pt1 Cl1 7_575 . 162.3(5) ?
C2 Pt1 Cl1 7_575 . 162.6(5) ?
C2 Pt1 Cl1 . . 95.7(5) ?
C1 Pt1 Cl1 . 7_575 162.3(5) ?
C1 Pt1 Cl1 7_575 7_575 94.8(4) ?
C2 Pt1 Cl1 7_575 7_575 95.7(5) ?
C2 Pt1 Cl1 . 7_575 162.6(5) ?
Cl1 Pt1 Cl1 . 7_575 83.3(2) yes
C6 Pt2 C5 . . 85.1(7) yes
C6 Pt2 C3 . 7_575 94.0(6) ?
C5 Pt2 C3 . 7_575 163.0(4) ?
C6 Pt2 C3 . . 94.0(6) ?
C5 Pt2 C3 . . 163.0(4) ?
C3 Pt2 C3 7_575 . 34.1(8) ?
C6 Pt2 C4 . . 162.0(4) ?
C5 Pt2 C4 . . 95.1(6) ?
C3 Pt2 C4 7_575 . 90.9(5) ?
C3 Pt2 C4 . . 80.5(6) ?
C6 Pt2 C4 . 7_575 162.0(4) ?
C5 Pt2 C4 . 7_575 95.1(6) ?
C3 Pt2 C4 7_575 7_575 80.5(6) ?
C3 Pt2 C4 . 7_575 90.9(5) ?
C4 Pt2 C4 . 7_575 35.9(9) ?
C2 C1 C4 . . 121.1(15) ?
C2 C1 Pt1 . . 72.9(10) ?
C4 C1 Pt1 . . 105.8(10) ?
C2 C1 H1 . . 119.5 ?
C4 C1 H1 . . 119.5 ?
Pt1 C1 H1 . . 91.3 ?
C1 C2 C3 . . 122.2(16) ?
C1 C2 Pt1 . . 72.1(10) ?
C3 C2 Pt1 . . 106.2(10) ?
C1 C2 H2 . . 118.9 ?
C3 C2 H2 . . 118.9 ?
Pt1 C2 H2 . . 91.7 ?
C3 C3 C2 7_575 . 122.6(9) ?
C3 C3 Pt2 7_575 . 73.0(4) ?
C2 C3 Pt2 . . 106.4(11) ?
C3 C3 H3 7_575 . 118.7 ?
C2 C3 H3 . . 118.7 ?
Pt2 C3 H3 . . 90.6 ?
C4 C4 C1 7_575 . 121.9(9) ?
C4 C4 Pt2 7_575 . 72.1(4) ?
C1 C4 Pt2 . . 106.9(10) ?
C4 C4 H4 7_575 . 119.0 ?
C1 C4 H4 . . 119.0 ?
Pt2 C4 H4 . . 91.0 ?
Pt2 C5 H5A . . 109.5 ?
Pt2 C5 H5B . . 109.5 ?
H5A C5 H5B . . 109.5 ?
Pt2 C6 H6A . . 109.5 ?
Pt2 C6 H6B . . 109.5 ?
H6A C6 H6B . . 109.5 ?

loop_
_geom_bond_atom_site_label_1
_geom_bond_atom_site_label_2
_geom_bond_site_symmetry_2
_geom_bond_distance
_geom_bond_publ_flag
Pt1 C1 . 2.256(16) yes
Pt1 C1 7_575 2.256(16) ?
Pt1 C2 7_575 2.267(16) ?
Pt1 C2 . 2.267(16) yes
Pt1 Cl1 . 2.460(4) yes
Pt1 Cl1 7_575 2.460(4) ?
Pt2 C6 . 2.137(19) yes
Pt2 C5 . 2.195(17) yes
Pt2 C3 7_575 2.249(15) ?
Pt2 C3 . 2.249(15) yes
Pt2 C4 . 2.257(15) yes
Pt2 C4 7_575 2.257(15) ?
C1 C2 . 1.36(3) ?
C1 C4 . 1.47(2) ?
C1 H1 . 0.9300 ?
C2 C3 . 1.48(2) ?
C2 H2 . 0.9300 ?
C3 C3 7_575 1.32(3) ?
C3 H3 . 0.9300 ?
C4 C4 7_575 1.39(3) ?
C4 H4 . 0.9300 ?
C5 H5A . 0.9600 ?
C5 H5B . 0.9600 ?
C6 H6A . 0.9600 ?
C6 H6B . 0.9600 ?

loop_
_geom_torsion_atom_site_label_1
_geom_torsion_atom_site_label_2
_geom_torsion_atom_site_label_3
_geom_torsion_atom_site_label_4
_geom_torsion_site_symmetry_1
_geom_torsion_site_symmetry_2
_geom_torsion_site_symmetry_3
_geom_torsion_site_symmetry_4
_geom_torsion
C1 Pt1 C1 C2 7_575 . . . -104.3(10)
C2 Pt1 C1 C2 7_575 . . . -70.5(12)
Cl1 Pt1 C1 C2 . . . . 93.2(10)
Cl1 Pt1 C1 C2 7_575 . . . 176.1(11)
C1 Pt1 C1 C4 7_575 . . . 14.0(14)
C2 Pt1 C1 C4 7_575 . . . 47.8(12)
C2 Pt1 C1 C4 . . . . 118.3(16)
Cl1 Pt1 C1 C4 . . . . -148.5(10)
Cl1 Pt1 C1 C4 7_575 . . . -65.6(18)
C4 C1 C2 C3 . . . . 0(2)
Pt1 C1 C2 C3 . . . . 98.2(15)
C4 C1 C2 Pt1 . . . . -98.4(14)
C1 Pt1 C2 C1 7_575 . . . 73.5(11)
C2 Pt1 C2 C1 7_575 . . . 106.9(9)
Cl1 Pt1 C2 C1 . . . . -90.2(9)
Cl1 Pt1 C2 C1 7_575 . . . -176.0(11)
C1 Pt1 C2 C3 . . . . -119.3(16)
C1 Pt1 C2 C3 7_575 . . . -45.8(12)
C2 Pt1 C2 C3 7_575 . . . -12.4(15)
Cl1 Pt1 C2 C3 . . . . 150.5(11)
Cl1 Pt1 C2 C3 7_575 . . . 65(2)
C1 C2 C3 C3 . . . 7_575 -67.4(18)
Pt1 C2 C3 C3 . . . 7_575 11.3(13)
C1 C2 C3 Pt2 . . . . 12.6(19)
Pt1 C2 C3 Pt2 . . . . 91.3(10)
C6 Pt2 C3 C3 . . . 7_575 -91.2(2)
C5 Pt2 C3 C3 . . . 7_575 -178(2)
C4 Pt2 C3 C3 . . . 7_575 106.0(4)
C4 Pt2 C3 C3 7_575 . . 7_575 71.5(4)
C6 Pt2 C3 C2 . . . . 148.9(10)
C5 Pt2 C3 C2 . . . . 62(3)
C3 Pt2 C3 C2 7_575 . . . -119.9(9)
C4 Pt2 C3 C2 . . . . -13.9(10)
C4 Pt2 C3 C2 7_575 . . . -48.4(11)
C2 C1 C4 C4 . . . 7_575 66.8(17)
Pt1 C1 C4 C4 . . . 7_575 -12.4(12)
C2 C1 C4 Pt2 . . . . -12.3(18)
Pt1 C1 C4 Pt2 . . . . -91.5(9)
C6 Pt2 C4 C4 . . . 7_575 -178(2)
C5 Pt2 C4 C4 . . . 7_575 91.7(2)
C3 Pt2 C4 C4 7_575 . . 7_575 -72.4(4)
C3 Pt2 C4 C4 . . . 7_575 -105.0(4)
C6 Pt2 C4 C1 . . . . -60(2)
C5 Pt2 C4 C1 . . . . -149.5(10)
C3 Pt2 C4 C1 7_575 . . . 46.5(11)
C3 Pt2 C4 C1 . . . . 13.9(10)
C4 Pt2 C4 C1 7_575 . . . 118.9(10)
C1 C2 C1 C2 . . 7_575 7_575 180.000(3)
C3 C4 C3 C4 . 7_575 7_575 . 0.000(5)
C4 C1 C2 C3 . . . . 0(2)
C4 C1 C2 C3 7_575 7_575 7_575 7_575 0(2)
C1 C4 C3 C2 . . 7_575 7_575 93.6(12)
C1 C4 C3 C2 7_575 7_575 . . -93.6(12)
